data_7210623
loop_
_publ_author_name
'Yuan, Fei'
'Xie, Juan'
'Hu, Huai-Ming'
'Yuan, Chun-Mei'
'Xu, Bing'
'Yang, Meng-Lin'
'Dong, Fa-Xin'
'Xue, Gang-Lin'

_publ_section_title
;
 Effect of pH/metal ion on the structure of metal--organic frameworks
 based on novel bifunctionalized ligand
 4&#x2032;-carboxy-4,2&#x2032;:6&#x2032;,4&#x2032;&#x2032;-terpyridine
;
_journal_issue 7
_journal_name_full CrystEngComm
_journal_page_first 1460
_journal_paper_doi 10.1039/c2ce26171e
_journal_volume 15
_journal_year 2013
_chemical_formula_sum 'C32 H22 Cd N6 O5'
_chemical_formula_weight 682.96
_chemical_name_systematic
;
?
;
_space_group_IT_number 60
_symmetry_space_group_name_Hall '-P 2n 2ab'
_symmetry_space_group_name_H-M 'P b c n'
_atom_sites_solution_hydrogens geom
_atom_sites_solution_primary direct
_atom_sites_solution_secondary difmap
_audit_creation_method SHELXL-97
_cell_angle_alpha 90.00
_cell_angle_beta 90.00
_cell_angle_gamma 90.00
_cell_formula_units_Z 8
_cell_length_a 13.1218(10)
_cell_length_b 20.9009(17)
_cell_length_c 20.6305(16)
_cell_measurement_reflns_used 3524
_cell_measurement_temperature 296(2)
_cell_measurement_theta_max 25.10
_cell_measurement_theta_min 1.96
_cell_volume 5658.1(8)
_computing_structure_refinement 'SHELXL-97 (Sheldrick, 1997)'
_computing_structure_solution 'SHELXS-97 (Sheldrick, 1990)'
_diffrn_ambient_temperature 296(2)
_diffrn_measured_fraction_theta_full 0.996
_diffrn_measured_fraction_theta_max 0.996
_diffrn_radiation_monochromator graphite
_diffrn_radiation_source 'fine-focus sealed tube'
_diffrn_radiation_type MoK\a
_diffrn_radiation_wavelength 0.71073
_diffrn_reflns_av_R_equivalents 0.0527
_diffrn_reflns_av_sigmaI/netI 0.0413
_diffrn_reflns_limit_h_max 16
_diffrn_reflns_limit_h_min -15
_diffrn_reflns_limit_k_max 26
_diffrn_reflns_limit_k_min -19
_diffrn_reflns_limit_l_max 25
_diffrn_reflns_limit_l_min -25
_diffrn_reflns_number 29545
_diffrn_reflns_theta_full 26.49
_diffrn_reflns_theta_max 26.49
_diffrn_reflns_theta_min 1.83
_exptl_absorpt_coefficient_mu 0.826
_exptl_absorpt_correction_T_max 0.9019
_exptl_absorpt_correction_T_min 0.7973
_exptl_absorpt_correction_type multi-scan
_exptl_absorpt_process_details SADABS
_exptl_crystal_colour pink
_exptl_crystal_density_diffrn 1.603
_exptl_crystal_density_method 'not measured'
_exptl_crystal_description block
_exptl_crystal_F_000 2752
_exptl_crystal_size_max 0.27
_exptl_crystal_size_mid 0.19
_exptl_crystal_size_min 0.12
_refine_diff_density_max 0.584
_refine_diff_density_min -0.477
_refine_diff_density_rms 0.075
_refine_ls_extinction_method none
_refine_ls_goodness_of_fit_ref 1.075
_refine_ls_hydrogen_treatment constr
_refine_ls_matrix_type full
_refine_ls_number_parameters 397
_refine_ls_number_reflns 5842
_refine_ls_number_restraints 3
_refine_ls_restrained_S_all 1.079
_refine_ls_R_factor_all 0.0605
_refine_ls_R_factor_gt 0.0398
_refine_ls_shift/su_max 0.002
_refine_ls_shift/su_mean 0.000
_refine_ls_structure_factor_coef Fsqd
_refine_ls_weighting_details 'calc w=1/[\s^2^(Fo^2^)+(0.0324P)^2^+4.8757P] where P=(Fo^2^+2Fc^2^)/3'
_refine_ls_weighting_scheme calc
_refine_ls_wR_factor_gt 0.0832
_refine_ls_wR_factor_ref 0.0909
_reflns_number_gt 4349
_reflns_number_total 5842
_reflns_threshold_expression >2sigma(I)
_cod_data_source_file c2ce26171e.txt
_cod_data_source_block 1
_cod_original_sg_symbol_H-M Pbcn
_cod_database_code 7210623

loop_
_symmetry_equiv_pos_as_xyz
'x, y, z'
'-x+1/2, -y+1/2, z+1/2'
'-x, y, -z+1/2'
'x+1/2, -y+1/2, -z'
'-x, -y, -z'
'x-1/2, y-1/2, -z-1/2'
'x, -y, z-1/2'
'-x-1/2, y-1/2, z'

loop_
_atom_site_label
_atom_site_type_symbol
_atom_site_fract_x
_atom_site_fract_y
_atom_site_fract_z
_atom_site_U_iso_or_equiv
_atom_site_adp_type
_atom_site_occupancy
_atom_site_symmetry_multiplicity
_atom_site_calc_flag
_atom_site_refinement_flags
Cd1 Cd 1.02567(2) 0.687575(11) 0.582459(11) 0.02929(9) Uani 1 1 d .
N1 N 1.0970(2) 0.58726(14) 0.61237(14) 0.0358(7) Uani 1 1 d .
N2 N 1.1422(2) 0.39072(13) 0.74868(13) 0.0315(7) Uani 1 1 d .
N3 N 1.0627(2) 0.31495(14) 0.97348(13) 0.0347(7) Uani 1 1 d .
N4 N 0.5595(3) 0.28755(16) 0.59787(15) 0.0483(9) Uani 1 1 d .
N5 N 0.6373(2) 0.49267(15) 0.71052(14) 0.0378(7) Uani 1 1 d .
N6 N 0.5329(4) 0.6055(3) 0.9136(2) 0.0915(16) Uani 1 1 d .
O1 O 1.3275(3) 0.25454(16) 0.58768(13) 0.0680(10) Uani 1 1 d .
O2 O 1.3775(2) 0.21688(12) 0.68192(13) 0.0476(7) Uani 1 1 d .
O3 O 0.8870(2) 0.65280(14) 0.63372(16) 0.0624(9) Uani 1 1 d .
O4 O 0.8725(3) 0.59246(18) 0.54701(15) 0.0818(11) Uani 1 1 d .
C1 C 1.1326(3) 0.54066(18) 0.57342(17) 0.0425(10) Uani 1 1 d .
H1 H 1.1393 0.5494 0.5294 0.051 Uiso 1 1 calc R
C2 C 1.1596(3) 0.48098(18) 0.59516(17) 0.0404(9) Uani 1 1 d .
H2 H 1.1855 0.4509 0.5664 0.048 Uiso 1 1 calc R
C3 C 1.1479(3) 0.46556(16) 0.66067(16) 0.0294(8) Uani 1 1 d .
C4 C 1.1101(3) 0.51399(17) 0.70027(16) 0.0367(9) Uani 1 1 d .
H4 H 1.0998 0.5063 0.7442 0.044 Uiso 1 1 calc R
C5 C 1.0880(3) 0.57282(17) 0.67497(17) 0.0415(9) Uani 1 1 d .
H5 H 1.0653 0.6046 0.7031 0.050 Uiso 1 1 calc R
C6 C 1.1742(3) 0.40193(16) 0.68792(16) 0.0319(8) Uani 1 1 d .
C7 C 1.2292(3) 0.35675(17) 0.65320(17) 0.0391(9) Uani 1 1 d .
H7 H 1.2487 0.3650 0.6107 0.047 Uiso 1 1 calc R
C8 C 1.2548(3) 0.29956(17) 0.68234(17) 0.0372(9) Uani 1 1 d .
C9 C 1.2230(3) 0.28857(17) 0.74484(16) 0.0368(9) Uani 1 1 d .
H9 H 1.2394 0.2504 0.7656 0.044 Uiso 1 1 calc R
C10 C 1.1659(3) 0.33506(17) 0.77676(16) 0.0326(8) Uani 1 1 d .
C11 C 1.0344(3) 0.36365(19) 0.93582(17) 0.0421(10) Uani 1 1 d .
H11 H 0.9908 0.3942 0.9532 0.051 Uiso 1 1 calc R
C12 C 1.0658(3) 0.37130(18) 0.87297(17) 0.0412(10) Uani 1 1 d .
H12 H 1.0444 0.4067 0.8493 0.049 Uiso 1 1 calc R
C13 C 1.1294(3) 0.32633(16) 0.84468(16) 0.0317(8) Uani 1 1 d .
C14 C 1.1593(3) 0.27543(18) 0.88326(17) 0.0437(10) Uani 1 1 d .
H14 H 1.2021 0.2439 0.8668 0.052 Uiso 1 1 calc R
C15 C 1.1250(3) 0.27200(18) 0.94648(17) 0.0437(10) Uani 1 1 d .
H15 H 1.1467 0.2378 0.9718 0.052 Uiso 1 1 calc R
C16 C 1.3239(3) 0.25264(19) 0.64804(19) 0.0431(10) Uani 1 1 d .
C17 C 0.5940(4) 0.3285(2) 0.5540(2) 0.0582(13) Uani 1 1 d .
H17 H 0.5919 0.3162 0.5107 0.070 Uiso 1 1 calc R
C18 C 0.6327(4) 0.38803(19) 0.56844(18) 0.0516(11) Uani 1 1 d .
H18 H 0.6580 0.4141 0.5356 0.062 Uiso 1 1 calc R
C19 C 0.6337(3) 0.40891(17) 0.63201(18) 0.0368(9) Uani 1 1 d .
C20 C 0.5979(3) 0.36606(19) 0.67767(18) 0.0492(11) Uani 1 1 d .
H20 H 0.5970 0.3776 0.7212 0.059 Uiso 1 1 calc R
C21 C 0.5639(4) 0.3072(2) 0.65977(19) 0.0562(12) Uani 1 1 d .
H21 H 0.5426 0.2792 0.6920 0.067 Uiso 1 1 calc R
C22 C 0.6712(3) 0.47295(17) 0.65280(17) 0.0357(8) Uani 1 1 d .
C23 C 0.7365(3) 0.50983(18) 0.61500(18) 0.0397(9) Uani 1 1 d .
H23 H 0.7582 0.4953 0.5747 0.048 Uiso 1 1 calc R
C24 C 0.7686(3) 0.56864(18) 0.63843(18) 0.0383(9) Uani 1 1 d .
C25 C 0.7310(3) 0.58952(18) 0.69696(19) 0.0415(9) Uani 1 1 d .
H25 H 0.7495 0.6294 0.7132 0.050 Uiso 1 1 calc R
C26 C 0.6646(3) 0.55026(18) 0.73170(17) 0.0382(9) Uani 1 1 d .
C27 C 0.5609(5) 0.6483(3) 0.8697(3) 0.104(2) Uani 1 1 d .
H27 H 0.5504 0.6913 0.8790 0.125 Uiso 1 1 calc R
C28 C 0.6048(4) 0.6329(2) 0.8109(2) 0.0793(16) Uani 1 1 d .
H28 H 0.6226 0.6651 0.7820 0.095 Uiso 1 1 calc R
C29 C 0.6220(3) 0.5700(2) 0.79510(19) 0.0441(10) Uani 1 1 d .
C30 C 0.5931(3) 0.5251(2) 0.8404(2) 0.0550(12) Uani 1 1 d .
H30 H 0.6026 0.4817 0.8323 0.066 Uiso 1 1 calc R
C31 C 0.5498(4) 0.5451(3) 0.8985(2) 0.0765(17) Uani 1 1 d .
H31 H 0.5316 0.5139 0.9285 0.092 Uiso 1 1 calc R
C32 C 0.8483(3) 0.6074(2) 0.6020(2) 0.0466(10) Uani 1 1 d .
O5 O 0.3668(5) 0.6016(3) 1.0152(3) 0.201(3) Uani 1 1 d D
H179 H 0.4167 0.6316 1.0021 0.302 Uiso 1 1 d RD
H178 H 0.3783 0.5732 0.9812 0.302 Uiso 1 1 d RD

loop_
_atom_site_aniso_label
_atom_site_aniso_U_11
_atom_site_aniso_U_22
_atom_site_aniso_U_33
_atom_site_aniso_U_23
_atom_site_aniso_U_13
_atom_site_aniso_U_12
Cd1 0.03979(16) 0.02538(14) 0.02271(13) -0.00185(10) 0.00242(11) -0.00430(12)
N1 0.048(2) 0.0310(16) 0.0286(16) 0.0028(13) 0.0037(14) -0.0007(15)
N2 0.0370(17) 0.0333(16) 0.0244(14) 0.0004(13) 0.0044(13) 0.0045(14)
N3 0.0428(18) 0.0373(17) 0.0241(14) 0.0044(13) 0.0033(13) 0.0095(15)
N4 0.070(2) 0.0356(18) 0.0397(19) 0.0014(15) -0.0126(17) -0.0118(18)
N5 0.0341(18) 0.0433(19) 0.0361(17) -0.0044(14) 0.0020(14) -0.0052(15)
N6 0.108(4) 0.111(4) 0.056(3) -0.033(3) 0.022(3) -0.017(3)
O1 0.097(3) 0.076(2) 0.0318(15) -0.0042(15) 0.0154(16) 0.044(2)
O2 0.0597(18) 0.0366(15) 0.0465(16) 0.0022(13) 0.0113(14) 0.0154(14)
O3 0.0536(19) 0.0445(17) 0.089(2) -0.0149(17) 0.0289(17) -0.0176(16)
O4 0.093(3) 0.108(3) 0.0437(19) 0.0052(19) 0.0191(18) -0.045(2)
C1 0.062(3) 0.040(2) 0.0260(19) 0.0057(16) 0.0094(18) 0.004(2)
C2 0.053(2) 0.037(2) 0.031(2) 0.0005(16) 0.0043(18) 0.0064(19)
C3 0.033(2) 0.0296(18) 0.0252(17) 0.0002(14) 0.0015(15) -0.0021(16)
C4 0.052(2) 0.037(2) 0.0207(17) 0.0035(15) 0.0075(16) 0.0050(19)
C5 0.060(3) 0.032(2) 0.033(2) -0.0001(16) 0.0061(19) 0.006(2)
C6 0.035(2) 0.0328(19) 0.0278(18) 0.0015(15) 0.0023(15) 0.0022(16)
C7 0.053(2) 0.039(2) 0.0252(18) 0.0023(16) 0.0099(17) 0.0069(19)
C8 0.045(2) 0.036(2) 0.0312(19) -0.0008(16) 0.0062(17) 0.0089(18)
C9 0.050(2) 0.0333(19) 0.0267(18) 0.0040(15) 0.0057(17) 0.0093(19)
C10 0.040(2) 0.0313(19) 0.0262(17) 0.0032(15) 0.0028(16) 0.0058(17)
C11 0.050(3) 0.047(2) 0.0291(19) 0.0053(17) 0.0060(17) 0.021(2)
C12 0.054(2) 0.040(2) 0.0291(19) 0.0096(16) 0.0071(18) 0.020(2)
C13 0.036(2) 0.033(2) 0.0261(17) -0.0006(14) 0.0016(15) 0.0058(16)
C14 0.063(3) 0.037(2) 0.0310(19) 0.0019(17) 0.0097(19) 0.022(2)
C15 0.069(3) 0.033(2) 0.0292(19) 0.0064(16) 0.0047(19) 0.016(2)
C16 0.053(3) 0.036(2) 0.041(2) -0.0008(18) 0.014(2) 0.006(2)
C17 0.097(4) 0.045(3) 0.033(2) -0.0034(19) -0.006(2) -0.014(3)
C18 0.084(3) 0.038(2) 0.032(2) 0.0043(17) -0.001(2) -0.015(2)
C19 0.040(2) 0.033(2) 0.038(2) -0.0015(16) -0.0028(17) 0.0001(18)
C20 0.069(3) 0.047(2) 0.031(2) -0.0046(18) 0.000(2) -0.022(2)
C21 0.083(3) 0.051(3) 0.035(2) 0.0038(19) -0.005(2) -0.024(2)
C22 0.037(2) 0.036(2) 0.034(2) -0.0007(16) 0.0002(17) -0.0043(18)
C23 0.043(2) 0.041(2) 0.036(2) -0.0032(17) 0.0054(18) -0.0022(19)
C24 0.036(2) 0.039(2) 0.040(2) 0.0042(17) 0.0000(17) -0.0038(18)
C25 0.040(2) 0.036(2) 0.048(2) -0.0068(18) 0.0014(19) -0.0056(18)
C26 0.037(2) 0.039(2) 0.038(2) -0.0071(17) 0.0041(17) -0.0050(18)
C27 0.148(6) 0.085(5) 0.080(4) -0.042(4) 0.026(4) 0.002(4)
C28 0.112(5) 0.061(3) 0.065(3) -0.021(3) 0.024(3) -0.003(3)
C29 0.035(2) 0.057(3) 0.040(2) -0.013(2) 0.0017(18) -0.006(2)
C30 0.049(3) 0.069(3) 0.048(3) -0.011(2) 0.010(2) -0.017(2)
C31 0.075(4) 0.107(5) 0.048(3) -0.010(3) 0.010(3) -0.022(3)
C32 0.041(2) 0.042(2) 0.057(3) 0.010(2) 0.007(2) -0.005(2)
O5 0.207(7) 0.226(7) 0.171(6) -0.016(5) 0.087(5) -0.018(6)

loop_
_atom_type_symbol
_atom_type_description
_atom_type_scat_dispersion_real
_atom_type_scat_dispersion_imag
_atom_type_scat_source
C C 0.0033 0.0016 'International Tables Vol C Tables 4.2.6.8 and 6.1.1.4'
H H 0.0000 0.0000 'International Tables Vol C Tables 4.2.6.8 and 6.1.1.4'
N N 0.0061 0.0033 'International Tables Vol C Tables 4.2.6.8 and 6.1.1.4'
O O 0.0106 0.0060 'International Tables Vol C Tables 4.2.6.8 and 6.1.1.4'
Cd Cd -0.8075 1.2024 'International Tables Vol C Tables 4.2.6.8 and 6.1.1.4'

loop_
_geom_angle_atom_site_label_1
_geom_angle_atom_site_label_2
_geom_angle_atom_site_label_3
_geom_angle
_geom_angle_site_symmetry_1
_geom_angle_site_symmetry_3
O3 Cd1 N3 128.99(11) . 7_565
O3 Cd1 N1 84.87(11) . .
N3 Cd1 N1 98.64(10) 7_565 .
O3 Cd1 O1 146.18(11) . 8_865
N3 Cd1 O1 83.51(10) 7_565 8_865
N1 Cd1 O1 100.82(12) . 8_865
O3 Cd1 N4 80.81(12) . 8_765
N3 Cd1 N4 104.40(11) 7_565 8_765
N1 Cd1 N4 156.96(10) . 8_765
O1 Cd1 N4 81.87(13) 8_865 8_765
O3 Cd1 O2 96.08(11) . 8_865
N3 Cd1 O2 134.68(10) 7_565 8_865
N1 Cd1 O2 78.59(9) . 8_865
O1 Cd1 O2 53.55(9) 8_865 8_865
N4 Cd1 O2 85.06(11) 8_765 8_865
O3 Cd1 C16 120.92(12) . 8_865
N3 Cd1 C16 109.90(12) 7_565 8_865
N1 Cd1 C16 91.48(11) . 8_865
O1 Cd1 C16 26.89(10) 8_865 8_865
N4 Cd1 C16 80.67(12) 8_765 8_865
O2 Cd1 C16 26.80(9) 8_865 8_865
C5 N1 C1 116.5(3) . .
C5 N1 Cd1 114.6(2) . .
C1 N1 Cd1 128.3(2) . .
C10 N2 C6 118.9(3) . .
C11 N3 C15 116.1(3) . .
C11 N3 Cd1 121.9(2) . 7_566
C15 N3 Cd1 121.4(2) . 7_566
C17 N4 C21 115.9(3) . .
C17 N4 Cd1 129.3(3) . 8_755
C21 N4 Cd1 114.5(3) . 8_755
C26 N5 C22 118.8(3) . .
C31 N6 C27 115.9(5) . .
C16 O1 Cd1 93.3(3) . 8_855
C16 O2 Cd1 88.5(2) . 8_855
C32 O3 Cd1 109.2(3) . .
N1 C1 C2 123.5(3) . .
N1 C1 H1 118.2 . .
C2 C1 H1 118.2 . .
C1 C2 C3 119.8(3) . .
C1 C2 H2 120.1 . .
C3 C2 H2 120.1 . .
C4 C3 C2 116.0(3) . .
C4 C3 C6 120.8(3) . .
C2 C3 C6 123.2(3) . .
C5 C4 C3 120.4(3) . .
C5 C4 H4 119.8 . .
C3 C4 H4 119.8 . .
N1 C5 C4 123.7(3) . .
N1 C5 H5 118.1 . .
C4 C5 H5 118.1 . .
N2 C6 C7 121.7(3) . .
N2 C6 C3 115.9(3) . .
C7 C6 C3 122.3(3) . .
C8 C7 C6 119.4(3) . .
C8 C7 H7 120.3 . .
C6 C7 H7 120.3 . .
C9 C8 C7 118.7(3) . .
C9 C8 C16 120.9(3) . .
C7 C8 C16 120.3(3) . .
C8 C9 C10 119.4(3) . .
C8 C9 H9 120.3 . .
C10 C9 H9 120.3 . .
N2 C10 C9 121.9(3) . .
N2 C10 C13 116.0(3) . .
C9 C10 C13 122.1(3) . .
N3 C11 C12 123.9(3) . .
N3 C11 H11 118.1 . .
C12 C11 H11 118.1 . .
C11 C12 C13 120.0(3) . .
C11 C12 H12 120.0 . .
C13 C12 H12 120.0 . .
C14 C13 C12 116.7(3) . .
C14 C13 C10 122.8(3) . .
C12 C13 C10 120.4(3) . .
C15 C14 C13 119.3(3) . .
C15 C14 H14 120.3 . .
C13 C14 H14 120.3 . .
N3 C15 C14 123.9(3) . .
N3 C15 H15 118.0 . .
C14 C15 H15 118.0 . .
O2 C16 O1 124.1(4) . .
O2 C16 C8 117.8(3) . .
O1 C16 C8 118.0(4) . .
O2 C16 Cd1 64.7(2) . 8_855
O1 C16 Cd1 59.9(2) . 8_855
C8 C16 Cd1 168.8(3) . 8_855
N4 C17 C18 124.2(4) . .
N4 C17 H17 117.9 . .
C18 C17 H17 117.9 . .
C17 C18 C19 119.6(4) . .
C17 C18 H18 120.2 . .
C19 C18 H18 120.2 . .
C18 C19 C20 116.0(3) . .
C18 C19 C22 124.1(3) . .
C20 C19 C22 119.9(3) . .
C21 C20 C19 120.9(4) . .
C21 C20 H20 119.6 . .
C19 C20 H20 119.6 . .
N4 C21 C20 123.3(4) . .
N4 C21 H21 118.3 . .
C20 C21 H21 118.3 . .
N5 C22 C23 122.2(3) . .
N5 C22 C19 115.1(3) . .
C23 C22 C19 122.7(3) . .
C24 C23 C22 118.9(3) . .
C24 C23 H23 120.6 . .
C22 C23 H23 120.6 . .
C25 C24 C23 118.5(3) . .
C25 C24 C32 120.8(4) . .
C23 C24 C32 120.6(4) . .
C24 C25 C26 119.3(3) . .
C24 C25 H25 120.4 . .
C26 C25 H25 120.4 . .
N5 C26 C25 122.1(3) . .
N5 C26 C29 116.2(3) . .
C25 C26 C29 121.7(3) . .
N6 C27 C28 124.0(6) . .
N6 C27 H27 118.0 . .
C28 C27 H27 118.0 . .
C29 C28 C27 120.0(5) . .
C29 C28 H28 120.0 . .
C27 C28 H28 120.0 . .
C28 C29 C30 116.5(4) . .
C28 C29 C26 122.6(4) . .
C30 C29 C26 120.8(4) . .
C29 C30 C31 119.5(5) . .
C29 C30 H30 120.3 . .
C31 C30 H30 120.3 . .
N6 C31 C30 124.1(5) . .
N6 C31 H31 118.0 . .
C30 C31 H31 118.0 . .
O4 C32 O3 124.9(4) . .
O4 C32 C24 120.2(4) . .
O3 C32 C24 114.9(4) . .
H178 O5 H179 95.5 . .
H178 O5 H178 0.0 . .
H179 O5 H178 95.5 . .

loop_
_geom_bond_atom_site_label_1
_geom_bond_atom_site_label_2
_geom_bond_distance
_geom_bond_site_symmetry_2
Cd1 O3 2.226(3) .
Cd1 N3 2.301(3) 7_565
Cd1 N1 2.378(3) .
Cd1 O1 2.384(3) 8_865
Cd1 N4 2.391(3) 8_765
Cd1 O2 2.490(3) 8_865
Cd1 C16 2.752(4) 8_865
N1 C5 1.331(4) .
N1 C1 1.346(4) .
N2 C10 1.336(4) .
N2 C6 1.343(4) .
N3 C11 1.333(4) .
N3 C15 1.336(4) .
N3 Cd1 2.301(3) 7_566
N4 C17 1.325(5) .
N4 C21 1.343(5) .
N4 Cd1 2.391(3) 8_755
N5 C26 1.330(5) .
N5 C22 1.337(4) .
N6 C31 1.321(7) .
N6 C27 1.325(8) .
O1 C16 1.247(4) .
O1 Cd1 2.384(3) 8_855
O2 C16 1.241(4) .
O2 Cd1 2.490(3) 8_855
O3 C32 1.260(5) .
O4 C32 1.218(5) .
C1 C2 1.372(5) .
C1 H1 0.9300 .
C2 C3 1.398(5) .
C2 H2 0.9300 .
C3 C4 1.392(5) .
C3 C6 1.484(5) .
C4 C5 1.367(5) .
C4 H4 0.9300 .
C5 H5 0.9300 .
C6 C7 1.388(5) .
C7 C8 1.379(5) .
C7 H7 0.9300 .
C8 C9 1.375(5) .
C8 C16 1.512(5) .
C9 C10 1.392(5) .
C9 H9 0.9300 .
C10 C13 1.492(5) .
C11 C12 1.370(5) .
C11 H11 0.9300 .
C12 C13 1.386(5) .
C12 H12 0.9300 .
C13 C14 1.386(5) .
C14 C15 1.381(5) .
C14 H14 0.9300 .
C15 H15 0.9300 .
C16 Cd1 2.752(4) 8_855
C17 C18 1.377(5) .
C17 H17 0.9300 .
C18 C19 1.382(5) .
C18 H18 0.9300 .
C19 C20 1.382(5) .
C19 C22 1.489(5) .
C20 C21 1.359(5) .
C20 H20 0.9300 .
C21 H21 0.9300 .
C22 C23 1.391(5) .
C23 C24 1.387(5) .
C23 H23 0.9300 .
C24 C25 1.376(5) .
C24 C32 1.521(5) .
C25 C26 1.395(5) .
C25 H25 0.9300 .
C26 C29 1.481(5) .
C27 C28 1.381(7) .
C27 H27 0.9300 .
C28 C29 1.372(6) .
C28 H28 0.9300 .
C29 C30 1.379(6) .
C30 C31 1.390(6) .
C30 H30 0.9300 .
C31 H31 0.9300 .
O5 H178 0.9293 .
O5 H179 0.9460 .
O5 H178 0.9293 .

loop_
_geom_torsion_atom_site_label_1
_geom_torsion_atom_site_label_2
_geom_torsion_atom_site_label_3
_geom_torsion_atom_site_label_4
_geom_torsion
_geom_torsion_site_symmetry_1
_geom_torsion_site_symmetry_4
O3 Cd1 N1 C5 -51.0(3) . .
N3 Cd1 N1 C5 -179.7(3) 7_565 .
O1 Cd1 N1 C5 95.3(3) 8_865 .
N4 Cd1 N1 C5 0.7(5) 8_765 .
O2 Cd1 N1 C5 46.3(3) 8_865 .
C16 Cd1 N1 C5 69.9(3) 8_865 .
O3 Cd1 N1 C1 119.6(3) . .
N3 Cd1 N1 C1 -9.1(3) 7_565 .
O1 Cd1 N1 C1 -94.1(3) 8_865 .
N4 Cd1 N1 C1 171.2(3) 8_765 .
O2 Cd1 N1 C1 -143.1(3) 8_865 .
C16 Cd1 N1 C1 -119.5(3) 8_865 .
N3 Cd1 O3 C32 28.2(3) 7_565 .
N1 Cd1 O3 C32 -68.8(3) . .
O1 Cd1 O3 C32 -170.6(3) 8_865 .
N4 Cd1 O3 C32 129.3(3) 8_765 .
O2 Cd1 O3 C32 -146.7(3) 8_865 .
C16 Cd1 O3 C32 -157.4(3) 8_865 .
C5 N1 C1 C2 -0.4(6) . .
Cd1 N1 C1 C2 -170.8(3) . .
N1 C1 C2 C3 1.7(6) . .
C1 C2 C3 C4 -1.0(6) . .
C1 C2 C3 C6 179.3(4) . .
C2 C3 C4 C5 -1.0(6) . .
C6 C3 C4 C5 178.8(4) . .
C1 N1 C5 C4 -1.7(6) . .
Cd1 N1 C5 C4 170.0(3) . .
C3 C4 C5 N1 2.4(6) . .
C10 N2 C6 C7 1.4(5) . .
C10 N2 C6 C3 -178.0(3) . .
C4 C3 C6 N2 11.7(5) . .
C2 C3 C6 N2 -168.6(3) . .
C4 C3 C6 C7 -167.7(4) . .
C2 C3 C6 C7 12.0(6) . .
N2 C6 C7 C8 -2.2(6) . .
C3 C6 C7 C8 177.3(3) . .
C6 C7 C8 C9 1.3(6) . .
C6 C7 C8 C16 -173.6(4) . .
C7 C8 C9 C10 0.2(6) . .
C16 C8 C9 C10 175.0(4) . .
C6 N2 C10 C9 0.1(5) . .
C6 N2 C10 C13 179.0(3) . .
C8 C9 C10 N2 -0.9(6) . .
C8 C9 C10 C13 -179.7(4) . .
C15 N3 C11 C12 -0.2(6) . .
Cd1 N3 C11 C12 171.2(3) 7_566 .
N3 C11 C12 C13 1.1(7) . .
C11 C12 C13 C14 -1.0(6) . .
C11 C12 C13 C10 -178.5(4) . .
N2 C10 C13 C14 -170.9(4) . .
C9 C10 C13 C14 7.9(6) . .
N2 C10 C13 C12 6.5(5) . .
C9 C10 C13 C12 -174.7(4) . .
C12 C13 C14 C15 0.1(6) . .
C10 C13 C14 C15 177.6(4) . .
C11 N3 C15 C14 -0.7(6) . .
Cd1 N3 C15 C14 -172.2(3) 7_566 .
C13 C14 C15 N3 0.8(7) . .
Cd1 O2 C16 O1 8.3(4) 8_855 .
Cd1 O2 C16 C8 -167.8(3) 8_855 .
Cd1 O1 C16 O2 -8.7(5) 8_855 .
Cd1 O1 C16 C8 167.4(3) 8_855 .
C9 C8 C16 O2 -23.5(6) . .
C7 C8 C16 O2 151.2(4) . .
C9 C8 C16 O1 160.1(4) . .
C7 C8 C16 O1 -25.1(6) . .
C9 C8 C16 Cd1 -123.9(13) . 8_855
C7 C8 C16 Cd1 50.8(16) . 8_855
C21 N4 C17 C18 0.0(7) . .
Cd1 N4 C17 C18 173.0(4) 8_755 .
N4 C17 C18 C19 -2.3(8) . .
C17 C18 C19 C20 2.2(6) . .
C17 C18 C19 C22 -178.3(4) . .
C18 C19 C20 C21 -0.1(6) . .
C22 C19 C20 C21 -179.6(4) . .
C17 N4 C21 C20 2.3(7) . .
Cd1 N4 C21 C20 -171.8(4) 8_755 .
C19 C20 C21 N4 -2.2(8) . .
C26 N5 C22 C23 1.9(6) . .
C26 N5 C22 C19 -177.9(3) . .
C18 C19 C22 N5 159.3(4) . .
C20 C19 C22 N5 -21.2(5) . .
C18 C19 C22 C23 -20.4(6) . .
C20 C19 C22 C23 159.0(4) . .
N5 C22 C23 C24 1.0(6) . .
C19 C22 C23 C24 -179.3(3) . .
C22 C23 C24 C25 -2.9(6) . .
C22 C23 C24 C32 173.7(3) . .
C23 C24 C25 C26 2.0(6) . .
C32 C24 C25 C26 -174.6(4) . .
C22 N5 C26 C25 -2.9(6) . .
C22 N5 C26 C29 178.3(3) . .
C24 C25 C26 N5 0.9(6) . .
C24 C25 C26 C29 179.7(4) . .
C31 N6 C27 C28 0.4(10) . .
N6 C27 C28 C29 -0.2(11) . .
C27 C28 C29 C30 0.2(8) . .
C27 C28 C29 C26 177.3(5) . .
N5 C26 C29 C28 -151.2(4) . .
C25 C26 C29 C28 29.9(6) . .
N5 C26 C29 C30 25.8(6) . .
C25 C26 C29 C30 -153.1(4) . .
C28 C29 C30 C31 -0.4(7) . .
C26 C29 C30 C31 -177.5(4) . .
C27 N6 C31 C30 -0.6(9) . .
C29 C30 C31 N6 0.6(8) . .
Cd1 O3 C32 O4 -11.5(6) . .
Cd1 O3 C32 C24 166.1(3) . .
C25 C24 C32 O4 -171.6(4) . .
C23 C24 C32 O4 11.9(6) . .
C25 C24 C32 O3 10.7(6) . .
C23 C24 C32 O3 -165.9(4) . .
